data_4064369
loop_
_publ_author_name
'Selby, Jonathan D.'
'Feliz, Marta'
'Schwarz, Andrew D.'
'Clot, Eric'
'Mountford, Philip'

_publ_section_title
;
 New Sandwich and Half-Sandwich Titanium Hydrazido Compounds
;
_journal_issue 8
_journal_name_full Organometallics
_journal_page_first 2295
_journal_paper_doi 10.1021/om200068k
_journal_volume 30
_journal_year 2011
_chemical_formula_moiety 'C31 H40 N4 Ti1'
_chemical_formula_sum 'C31 H40 N4 Ti'
_chemical_formula_weight 516.59
_chemical_name_systematic
;
Cp*Ti(NNPh2)(NHtBu)py
;
_space_group_IT_number 2
_symmetry_cell_setting triclinic
_symmetry_space_group_name_Hall '-P 1'
_symmetry_space_group_name_H-M 'P -1'
_atom_sites_solution_hydrogens geom
_atom_sites_solution_primary direct
_cell_angle_alpha 74.7095(17)
_cell_angle_beta 70.4567(17)
_cell_angle_gamma 73.849(2)
_cell_formula_units_Z 2
_cell_length_a 9.9483(4)
_cell_length_b 11.9990(5)
_cell_length_c 13.5345(6)
_cell_measurement_reflns_used 5804
_cell_measurement_temperature 150
_cell_measurement_theta_max 27
_cell_measurement_theta_min 5
_cell_volume 1436.21(11)
_computing_cell_refinement 'DENZO/SCALEPACK (Otwinowski & Minor, 1997)'
_computing_data_collection 'COLLECT (Nonius, 1997-2001).'
_computing_data_reduction 'DENZO/SCALEPACK (Otwinowski & Minor, 1997)'
_computing_molecular_graphics 'CAMERON (Watkin et al., 1996)'
_computing_publication_material 'CRYSTALS (Betteridge et al., 2003)'
_computing_structure_refinement 'CRYSTALS (Betteridge et al., 2003)'
_computing_structure_solution 'SIR92 (Altomare et al., 1994)'
_diffrn_ambient_temperature 150
_diffrn_measured_fraction_theta_full 0.992
_diffrn_measured_fraction_theta_max 0.983
_diffrn_measurement_device_type 'Nonius KappaCCD'
_diffrn_measurement_method \w
_diffrn_radiation_monochromator graphite
_diffrn_radiation_type 'Mo K\a'
_diffrn_radiation_wavelength 0.71073
_diffrn_reflns_av_R_equivalents 0.076
_diffrn_reflns_limit_h_max 12
_diffrn_reflns_limit_h_min -12
_diffrn_reflns_limit_k_max 15
_diffrn_reflns_limit_k_min -15
_diffrn_reflns_limit_l_max 17
_diffrn_reflns_limit_l_min -17
_diffrn_reflns_number 11141
_diffrn_reflns_theta_full 26.019
_diffrn_reflns_theta_max 27.389
_diffrn_reflns_theta_min 5.104
_diffrn_standards_number 0
_exptl_absorpt_coefficient_mu 0.323
_exptl_absorpt_correction_T_max 0.99
_exptl_absorpt_correction_T_min 0.94
_exptl_absorpt_correction_type multi-scan
_exptl_absorpt_process_details 'DENZO/SCALEPACK (Otwinowski & Minor, 1997)'
_exptl_crystal_colour red-brown
_exptl_crystal_density_diffrn 1.194
_exptl_crystal_description plate
_exptl_crystal_F_000 552
_exptl_crystal_size_max 0.30
_exptl_crystal_size_mid 0.20
_exptl_crystal_size_min 0.03
_refine_diff_density_max 0.76
_refine_diff_density_min -0.74
_refine_ls_extinction_method None
_refine_ls_goodness_of_fit_ref 1.0742
_refine_ls_hydrogen_treatment mixed
_refine_ls_matrix_type full
_refine_ls_number_parameters 329
_refine_ls_number_reflns 3993
_refine_ls_number_restraints 0
_refine_ls_R_factor_all 0.1031
_refine_ls_R_factor_gt 0.0692
_refine_ls_shift/su_max 0.000230
_refine_ls_structure_factor_coef F
_refine_ls_weighting_details
;
 Method, part 1, Chebychev polynomial, (Watkin, 1994, Prince, 1982) 
 [weight] = 1.0/[A~0~*T~0~(x)+A~1~*T~1~(x) ... +A~n-1~]*T~n-1~(x)] 
 where A~i~ are the Chebychev coefficients listed below and x= Fcalc/Fmax 
 Method = Robust Weighting (Prince, 1982) 
 W = [weight] * [1-(deltaF/6*sigmaF)^2^]^2^ 
 A~i~ are: 
 1.88 1.48 1.47 0.209 0.187 
;
_refine_ls_weighting_scheme calc
_refine_ls_wR_factor_all 0.1099
_refine_ls_wR_factor_gt 0.0799
_refine_ls_wR_factor_ref 0.0799
_reflns_limit_h_max 12
_reflns_limit_h_min -11
_reflns_limit_k_max 15
_reflns_limit_k_min -14
_reflns_limit_l_max 17
_reflns_limit_l_min 0
_reflns_number_gt 3993
_reflns_number_total 6400
_reflns_threshold_expression I>3.0\s(I)
_oxford_diffrn_Wilson_B_factor 2.62
_oxford_diffrn_Wilson_scale 2.36
_cod_data_source_file om200068k_si_001.cif
_cod_data_source_block Compound_11
_cod_depositor_comments
;
The following automatic conversions were performed:

'_symmetry_cell_setting' value 'Triclinic' changed to 'triclinic'
according to /home/saulius/struct/CIF-dictionaries/cif_core.dic
dictionary named 'cif_core.dic' version 2.4.1 from 2010-06-29.

Automatic conversion script
Id: cif_fix_values 1715 2011-07-08 13:25:40Z adriana 
;
_cod_original_sg_symbol_H-M 'P -1 '
_cod_original_formula_sum 'C31 H40 N4 Ti1'
_cod_database_code 4064369

loop_
_symmetry_equiv_pos_as_xyz
x,y,z
-x,-y,-z

loop_
_atom_site_label
_atom_site_type_symbol
_atom_site_fract_x
_atom_site_fract_y
_atom_site_fract_z
_atom_site_U_iso_or_equiv
_atom_site_occupancy
_atom_site_adp_type
_atom_site_refinement_flags_posn
Ti1 Ti 0.72950(6) 0.27092(5) 0.71128(4) 0.0276 1.0000 Uani .
N1 N 0.7219(3) 0.1571(2) 0.8224(2) 0.0325 1.0000 Uani .
N2 N 0.7487(3) 0.0732(3) 0.9092(2) 0.0357 1.0000 Uani .
N3 N 0.6504(3) 0.2342(3) 0.6126(2) 0.0340 1.0000 Uani .
N4 N 0.5345(3) 0.3966(2) 0.7821(2) 0.0323 1.0000 Uani .
C1 C 0.6968(4) 0.1125(3) 1.0092(3) 0.0319 1.0000 Uani .
C2 C 0.5481(4) 0.1515(4) 1.0525(3) 0.0404 1.0000 Uani .
C3 C 0.4988(5) 0.1935(4) 1.1476(3) 0.0470 1.0000 Uani .
C4 C 0.5955(5) 0.1939(4) 1.2002(3) 0.0499 1.0000 Uani .
C5 C 0.7432(5) 0.1543(4) 1.1574(3) 0.0477 1.0000 Uani .
C6 C 0.7940(4) 0.1137(3) 1.0614(3) 0.0380 1.0000 Uani .
C7 C 0.8015(4) -0.0443(3) 0.9016(3) 0.0322 1.0000 Uani .
C8 C 0.8542(4) -0.0790(3) 0.8016(3) 0.0402 1.0000 Uani .
C9 C 0.9026(5) -0.1972(4) 0.7955(4) 0.0489 1.0000 Uani .
C10 C 0.9020(5) -0.2846(4) 0.8861(4) 0.0502 1.0000 Uani .
C11 C 0.8516(4) -0.2505(3) 0.9851(3) 0.0443 1.0000 Uani .
C12 C 0.8021(4) -0.1334(3) 0.9939(3) 0.0375 1.0000 Uani .
C13 C 0.5585(4) 0.1563(3) 0.6150(3) 0.0380 1.0000 Uani .
C14 C 0.4713(5) 0.1182(4) 0.7302(3) 0.0463 1.0000 Uani .
C15 C 0.6512(5) 0.0459(4) 0.5705(4) 0.0590 1.0000 Uani .
C16 C 0.4522(5) 0.2231(4) 0.5486(3) 0.0484 1.0000 Uani .
C17 C 0.5069(4) 0.4059(3) 0.8841(3) 0.0353 1.0000 Uani .
C18 C 0.3808(4) 0.4758(4) 0.9370(3) 0.0418 1.0000 Uani .
C19 C 0.2798(4) 0.5392(4) 0.8835(3) 0.0444 1.0000 Uani .
C20 C 0.3076(5) 0.5306(4) 0.7787(4) 0.0495 1.0000 Uani .
C21 C 0.4347(4) 0.4582(3) 0.7316(3) 0.0405 1.0000 Uani .
C22 C 0.9623(4) 0.2716(3) 0.5861(3) 0.0338 1.0000 Uani .
C23 C 0.9770(4) 0.2634(3) 0.6891(3) 0.0344 1.0000 Uani .
C24 C 0.8992(4) 0.3703(3) 0.7230(3) 0.0341 1.0000 Uani .
C25 C 0.8378(4) 0.4459(3) 0.6419(3) 0.0351 1.0000 Uani .
C26 C 0.8771(4) 0.3843(3) 0.5572(3) 0.0342 1.0000 Uani .
C27 C 1.0297(5) 0.1764(4) 0.5199(3) 0.0489 1.0000 Uani .
C28 C 1.0670(4) 0.1630(4) 0.7474(3) 0.0505 1.0000 Uani .
C29 C 0.8946(5) 0.4021(4) 0.8250(3) 0.0490 1.0000 Uani .
C30 C 0.7556(5) 0.5716(4) 0.6417(4) 0.0522 1.0000 Uani .
C31 C 0.8407(5) 0.4341(4) 0.4524(3) 0.0489 1.0000 Uani .
H1 H 0.673(5) 0.269(4) 0.554(4) 0.040(11) 1.0000 Uiso .
H21 H 0.4778 0.1491 1.0151 0.0490 1.0000 Uiso R
H31 H 0.3922 0.2237 1.1785 0.0542 1.0000 Uiso R
H41 H 0.5589 0.2232 1.2691 0.0606 1.0000 Uiso R
H51 H 0.8135 0.1546 1.1956 0.0624 1.0000 Uiso R
H61 H 0.9008 0.0853 1.0298 0.0466 1.0000 Uiso R
H81 H 0.8555 -0.0180 0.7349 0.0516 1.0000 Uiso R
H91 H 0.9388 -0.2203 0.7238 0.0608 1.0000 Uiso R
H101 H 0.9376 -0.3698 0.8801 0.0670 1.0000 Uiso R
H111 H 0.8516 -0.3123 1.0512 0.0554 1.0000 Uiso R
H121 H 0.7657 -0.1112 1.0659 0.0472 1.0000 Uiso R
H141 H 0.4084 0.0652 0.7321 0.0618 1.0000 Uiso R
H142 H 0.5399 0.0749 0.7741 0.0618 1.0000 Uiso R
H143 H 0.4086 0.1896 0.7599 0.0618 1.0000 Uiso R
H151 H 0.5859 -0.0053 0.5727 0.0761 1.0000 Uiso R
H152 H 0.7189 0.0012 0.6148 0.0761 1.0000 Uiso R
H153 H 0.7092 0.0695 0.4951 0.0761 1.0000 Uiso R
H161 H 0.3898 0.1698 0.5500 0.0635 1.0000 Uiso R
H162 H 0.3890 0.2932 0.5801 0.0635 1.0000 Uiso R
H163 H 0.5076 0.2502 0.4732 0.0635 1.0000 Uiso R
H171 H 0.5797 0.3601 0.9239 0.0464 1.0000 Uiso R
H181 H 0.3640 0.4807 1.0130 0.0511 1.0000 Uiso R
H191 H 0.1878 0.5896 0.9207 0.0556 1.0000 Uiso R
H201 H 0.2374 0.5771 0.7369 0.0609 1.0000 Uiso R
H211 H 0.4530 0.4510 0.6560 0.0511 1.0000 Uiso R
H271 H 1.0032 0.2037 0.4511 0.0596 1.0000 Uiso R
H272 H 1.1382 0.1594 0.5048 0.0596 1.0000 Uiso R
H273 H 0.9927 0.1029 0.5598 0.0596 1.0000 Uiso R
H281 H 1.0575 0.1799 0.8182 0.0579 1.0000 Uiso R
H282 H 1.1715 0.1536 0.7038 0.0579 1.0000 Uiso R
H283 H 1.0330 0.0885 0.7584 0.0579 1.0000 Uiso R
H291 H 0.8326 0.4828 0.8305 0.0686 1.0000 Uiso R
H292 H 0.9955 0.4011 0.8248 0.0686 1.0000 Uiso R
H293 H 0.8519 0.3435 0.8874 0.0686 1.0000 Uiso R
H301 H 0.7244 0.6033 0.5749 0.0609 1.0000 Uiso R
H302 H 0.8204 0.6204 0.6449 0.0609 1.0000 Uiso R
H303 H 0.6677 0.5750 0.7052 0.0609 1.0000 Uiso R
H311 H 0.7791 0.5155 0.4546 0.0611 1.0000 Uiso R
H312 H 0.9324 0.4377 0.3926 0.0611 1.0000 Uiso R
H313 H 0.7856 0.3826 0.4410 0.0611 1.0000 Uiso R

loop_
_atom_site_aniso_label
_atom_site_aniso_U_11
_atom_site_aniso_U_22
_atom_site_aniso_U_33
_atom_site_aniso_U_23
_atom_site_aniso_U_13
_atom_site_aniso_U_12
Ti1 0.0297(3) 0.0319(3) 0.0183(3) -0.0031(2) -0.0052(2) -0.0052(2)
N1 0.0318(14) 0.0353(15) 0.0259(14) -0.0016(11) -0.0075(11) -0.0049(12)
N2 0.0464(17) 0.0350(15) 0.0192(13) 0.0021(11) -0.0087(12) -0.0060(13)
N3 0.0358(15) 0.0417(16) 0.0212(14) -0.0052(12) -0.0042(12) -0.0084(13)
N4 0.0343(15) 0.0352(14) 0.0255(14) -0.0059(11) -0.0058(11) -0.0071(12)
C1 0.0355(17) 0.0317(16) 0.0241(16) 0.0007(12) -0.0072(13) -0.0072(13)
C2 0.0348(18) 0.049(2) 0.0320(18) 0.0004(15) -0.0083(15) -0.0099(16)
C3 0.044(2) 0.050(2) 0.035(2) -0.0066(17) 0.0011(16) -0.0064(17)
C4 0.069(3) 0.045(2) 0.0303(19) -0.0078(16) -0.0069(18) -0.012(2)
C5 0.064(3) 0.045(2) 0.043(2) -0.0085(17) -0.0221(19) -0.0155(19)
C6 0.0344(18) 0.0384(18) 0.040(2) -0.0049(15) -0.0118(15) -0.0071(15)
C7 0.0306(16) 0.0361(17) 0.0283(16) -0.0022(13) -0.0084(13) -0.0081(13)
C8 0.0413(19) 0.046(2) 0.0310(18) -0.0074(15) -0.0102(15) -0.0058(16)
C9 0.049(2) 0.056(2) 0.047(2) -0.0175(19) -0.0178(18) -0.0056(19)
C10 0.052(2) 0.0360(19) 0.070(3) -0.0127(19) -0.029(2) -0.0041(17)
C11 0.049(2) 0.0354(18) 0.052(2) 0.0019(16) -0.0252(18) -0.0093(16)
C12 0.0379(19) 0.0407(19) 0.0344(18) 0.0001(15) -0.0145(15) -0.0106(15)
C13 0.0390(19) 0.0391(18) 0.0378(19) -0.0106(15) -0.0130(15) -0.0052(15)
C14 0.046(2) 0.053(2) 0.042(2) -0.0008(18) -0.0126(17) -0.0220(18)
C15 0.057(3) 0.056(3) 0.072(3) -0.032(2) -0.020(2) -0.002(2)
C16 0.049(2) 0.057(2) 0.044(2) -0.0100(19) -0.0207(18) -0.0091(19)
C17 0.0364(18) 0.0404(18) 0.0265(16) -0.0085(14) -0.0047(13) -0.0068(15)
C18 0.0385(19) 0.052(2) 0.0341(19) -0.0172(16) -0.0040(15) -0.0066(16)
C19 0.0353(19) 0.048(2) 0.048(2) -0.0213(18) -0.0033(16) -0.0043(16)
C20 0.045(2) 0.050(2) 0.052(2) -0.0170(19) -0.0217(19) 0.0093(18)
C21 0.043(2) 0.047(2) 0.0292(18) -0.0084(15) -0.0128(15) -0.0014(16)
C22 0.0317(17) 0.0409(18) 0.0223(16) -0.0069(13) 0.0027(13) -0.0090(14)
C23 0.0315(17) 0.0384(18) 0.0272(17) 0.0025(13) -0.0059(13) -0.0092(14)
C24 0.0368(18) 0.0416(18) 0.0243(16) -0.0022(14) -0.0054(14) -0.0165(15)
C25 0.0330(17) 0.0364(18) 0.0317(18) -0.0011(14) -0.0046(14) -0.0108(14)
C26 0.0322(17) 0.0449(19) 0.0202(15) -0.0010(13) -0.0026(13) -0.0104(14)
C27 0.048(2) 0.051(2) 0.037(2) -0.0169(17) 0.0051(17) -0.0069(18)
C28 0.035(2) 0.061(3) 0.044(2) 0.0076(19) -0.0114(17) -0.0086(18)
C29 0.050(2) 0.070(3) 0.036(2) -0.0151(19) -0.0097(17) -0.025(2)
C30 0.045(2) 0.037(2) 0.063(3) -0.0036(18) -0.006(2) -0.0079(17)
C31 0.050(2) 0.065(3) 0.0296(19) 0.0089(17) -0.0149(16) -0.020(2)

loop_
_atom_type_symbol
_atom_type_scat_dispersion_real
_atom_type_scat_dispersion_imag
_atom_type_scat_Cromer_Mann_a1
_atom_type_scat_Cromer_Mann_b1
_atom_type_scat_Cromer_Mann_a2
_atom_type_scat_Cromer_Mann_b2
_atom_type_scat_Cromer_Mann_a3
_atom_type_scat_Cromer_Mann_b3
_atom_type_scat_Cromer_Mann_a4
_atom_type_scat_Cromer_Mann_b4
_atom_type_scat_Cromer_Mann_c
_atom_type_scat_source
C 0.0033 0.0016 2.3100 20.8439 1.0200 10.2075 1.5886 0.5687 0.8650 51.6512 0.2156 'International Tables Vol C 4.2.6.8 and 6.1.1.4'
H 0.0000 0.0000 0.4930 10.5109 0.3229 26.1257 0.1402 3.1424 0.0408 57.7998 0.0030 'International Tables Vol C 4.2.6.8 and 6.1.1.4'
N 0.0061 0.0033 12.2126 0.0057 3.1322 9.8933 2.0125 28.9975 1.1663 0.5826 -11.5290 'International Tables Vol C 4.2.6.8 and 6.1.1.4'
Ti 0.2776 0.4457 9.7595 7.8508 7.3558 0.5000 1.6991 35.6338 1.9021 116.1050 1.2807 'International Tables Vol C 4.2.6.8 and 6.1.1.4'

loop_
_geom_angle_atom_site_label_1
_geom_angle_atom_site_label_2
_geom_angle_atom_site_label_3
_geom_angle
_geom_angle_publ_flag
N1 Ti1 N3 108.80(14) yes
N1 Ti1 N4 97.69(12) yes
N3 Ti1 N4 97.19(12) yes
N1 Ti1 C22 115.76(13) yes
N3 Ti1 C22 93.02(12) yes
N4 Ti1 C22 139.55(12) yes
N1 Ti1 C23 91.78(12) yes
N3 Ti1 C23 126.50(12) yes
N4 Ti1 C23 129.17(12) yes
C22 Ti1 C23 35.12(12) yes
N1 Ti1 C24 102.81(13) yes
N3 Ti1 C24 144.09(13) yes
N4 Ti1 C24 95.01(12) yes
C22 Ti1 C24 57.31(12) yes
C23 Ti1 C24 34.47(12) yes
N1 Ti1 C25 136.21(13) yes
N3 Ti1 C25 114.47(13) yes
N4 Ti1 C25 83.55(11) yes
C22 Ti1 C25 56.77(12) yes
C23 Ti1 C25 57.15(12) yes
N1 Ti1 C26 148.43(13) yes
N3 Ti1 C26 87.50(13) yes
N4 Ti1 C26 107.11(12) yes
C22 Ti1 C26 34.27(12) yes
C23 Ti1 C26 57.42(11) yes
C24 Ti1 C25 34.13(12) yes
C24 Ti1 C26 56.61(12) yes
C25 Ti1 C26 33.69(12) yes
Ti1 N1 N2 165.5(2) yes
N1 N2 C1 115.9(3) yes
N1 N2 C7 120.8(3) yes
C1 N2 C7 122.6(3) yes
Ti1 N3 C13 138.2(3) yes
Ti1 N3 H1 115(3) yes
C13 N3 H1 107(3) yes
Ti1 N4 C17 119.2(2) yes
Ti1 N4 C21 123.3(2) yes
C17 N4 C21 117.3(3) yes
N2 C1 C2 119.6(3) yes
N2 C1 C6 120.3(3) yes
C2 C1 C6 120.1(3) yes
C1 C2 C3 119.4(4) yes
C1 C2 H21 119.9 no
C3 C2 H21 120.8 no
C2 C3 C4 120.6(4) yes
C2 C3 H31 120.1 no
C4 C3 H31 119.3 no
C3 C4 C5 119.9(4) yes
C3 C4 H41 120.1 no
C5 C4 H41 120.0 no
C4 C5 C6 120.0(4) yes
C4 C5 H51 119.9 no
C6 C5 H51 120.1 no
C5 C6 C1 120.1(3) yes
C5 C6 H61 120.4 no
C1 C6 H61 119.6 no
N2 C7 C8 120.8(3) yes
N2 C7 C12 121.1(3) yes
C8 C7 C12 118.1(3) yes
C7 C8 C9 120.1(4) yes
C7 C8 H81 120.0 no
C9 C8 H81 119.9 no
C8 C9 C10 121.7(4) yes
C8 C9 H91 119.1 no
C10 C9 H91 119.2 no
C9 C10 C11 118.3(4) yes
C9 C10 H101 120.7 no
C11 C10 H101 121.0 no
C10 C11 C12 121.4(4) yes
C10 C11 H111 119.4 no
C12 C11 H111 119.3 no
C7 C12 C11 120.4(4) yes
C7 C12 H121 119.8 no
C11 C12 H121 119.9 no
N3 C13 C14 109.2(3) yes
N3 C13 C15 111.0(3) yes
C14 C13 C15 108.6(4) yes
N3 C13 C16 109.6(3) yes
C14 C13 C16 109.0(3) yes
C15 C13 C16 109.4(3) yes
C13 C14 H141 109.4 no
C13 C14 H142 109.5 no
H141 C14 H142 109.5 no
C13 C14 H143 109.5 no
H141 C14 H143 109.5 no
H142 C14 H143 109.5 no
C13 C15 H151 109.3 no
C13 C15 H152 109.5 no
H151 C15 H152 109.5 no
C13 C15 H153 109.5 no
H151 C15 H153 109.5 no
H152 C15 H153 109.5 no
C13 C16 H161 109.5 no
C13 C16 H162 108.9 no
H161 C16 H162 109.5 no
C13 C16 H163 110.0 no
H161 C16 H163 109.5 no
H162 C16 H163 109.5 no
N4 C17 C18 122.7(3) yes
N4 C17 H171 118.9 no
C18 C17 H171 118.5 no
C17 C18 C19 119.2(3) yes
C17 C18 H181 120.5 no
C19 C18 H181 120.3 no
C18 C19 C20 118.5(3) yes
C18 C19 H191 120.2 no
C20 C19 H191 121.3 no
C19 C20 C21 119.1(4) yes
C19 C20 H201 120.5 no
C21 C20 H201 120.4 no
C20 C21 N4 123.2(3) yes
C20 C21 H211 118.6 no
N4 C21 H211 118.2 no
Ti1 C22 C23 71.99(18) yes
Ti1 C22 C26 75.33(19) yes
C23 C22 C26 108.2(3) yes
Ti1 C22 C27 119.6(3) yes
C23 C22 C27 125.0(3) yes
C26 C22 C27 126.8(3) yes
Ti1 C23 C22 72.89(19) yes
Ti1 C23 C24 73.9(2) yes
C22 C23 C24 107.3(3) yes
Ti1 C23 C28 121.9(2) yes
C22 C23 C28 126.4(3) yes
C24 C23 C28 126.2(3) yes
Ti1 C24 C23 71.6(2) yes
Ti1 C24 C25 75.3(2) yes
C23 C24 C25 109.0(3) yes
Ti1 C24 C29 123.5(2) yes
C23 C24 C29 124.7(3) yes
C25 C24 C29 126.1(3) yes
Ti1 C25 C24 70.56(19) yes
Ti1 C25 C26 72.6(2) yes
C24 C25 C26 107.5(3) yes
Ti1 C25 C30 125.7(3) yes
C24 C25 C30 126.6(4) yes
C26 C25 C30 125.8(3) yes
Ti1 C26 C22 70.39(19) yes
Ti1 C26 C25 73.73(19) yes
C22 C26 C25 108.1(3) yes
Ti1 C26 C31 124.2(3) yes
C22 C26 C31 126.6(3) yes
C25 C26 C31 125.3(3) yes
C22 C27 H271 109.4 no
C22 C27 H272 109.3 no
H271 C27 H272 109.5 no
C22 C27 H273 109.6 no
H271 C27 H273 109.5 no
H272 C27 H273 109.5 no
C23 C28 H281 109.8 no
C23 C28 H282 108.9 no
H281 C28 H282 109.5 no
C23 C28 H283 109.7 no
H281 C28 H283 109.5 no
H282 C28 H283 109.5 no
C24 C29 H291 109.2 no
C24 C29 H292 109.8 no
H291 C29 H292 109.5 no
C24 C29 H293 109.4 no
H291 C29 H293 109.5 no
H292 C29 H293 109.5 no
C25 C30 H301 109.4 no
C25 C30 H302 109.3 no
H301 C30 H302 109.5 no
C25 C30 H303 109.6 no
H301 C30 H303 109.5 no
H302 C30 H303 109.5 no
C26 C31 H311 109.0 no
C26 C31 H312 109.9 no
H311 C31 H312 109.5 no
C26 C31 H313 109.6 no
H311 C31 H313 109.5 no
H312 C31 H313 109.5 no

loop_
_geom_bond_atom_site_label_1
_geom_bond_atom_site_label_2
_geom_bond_distance
_geom_bond_publ_flag
Ti1 N1 1.741(3) yes
Ti1 N3 1.950(3) yes
Ti1 N4 2.202(3) yes
Ti1 C22 2.369(3) yes
Ti1 C23 2.358(3) yes
Ti1 C24 2.386(3) yes
Ti1 C25 2.448(3) yes
Ti1 C26 2.433(3) yes
N1 N2 1.379(4) yes
N2 C1 1.433(4) yes
N2 C7 1.380(5) yes
N3 C13 1.466(5) yes
N3 H1 0.79(5) yes
N4 C17 1.344(4) yes
N4 C21 1.333(5) yes
C1 C2 1.390(5) yes
C1 C6 1.380(5) yes
C2 C3 1.391(6) yes
C2 H21 1.000 no
C3 C4 1.377(6) yes
C3 H31 1.000 no
C4 C5 1.381(6) yes
C4 H41 1.000 no
C5 C6 1.392(6) yes
C5 H51 1.000 no
C6 H61 1.000 no
C7 C8 1.407(5) yes
C7 C12 1.414(5) yes
C8 C9 1.381(6) yes
C8 H81 1.000 no
C9 C10 1.387(6) yes
C9 H91 1.000 no
C10 C11 1.394(6) yes
C10 H101 1.000 no
C11 C12 1.376(5) yes
C11 H111 1.000 no
C12 H121 1.000 no
C13 C14 1.528(6) yes
C13 C15 1.529(5) yes
C13 C16 1.534(5) yes
C14 H141 1.000 no
C14 H142 1.000 no
C14 H143 1.000 no
C15 H151 1.000 no
C15 H152 1.000 no
C15 H153 1.000 no
C16 H161 1.000 no
C16 H162 1.000 no
C16 H163 1.000 no
C17 C18 1.386(5) yes
C17 H171 1.000 no
C18 C19 1.373(6) yes
C18 H181 1.000 no
C19 C20 1.378(6) yes
C19 H191 1.000 no
C20 C21 1.379(5) yes
C20 H201 1.000 no
C21 H211 1.000 no
C22 C23 1.426(5) yes
C22 C26 1.416(5) yes
C22 C27 1.506(5) yes
C23 C24 1.406(5) yes
C23 C28 1.499(5) yes
C24 C25 1.420(5) yes
C24 C29 1.509(5) yes
C25 C26 1.415(5) yes
C25 C30 1.503(5) yes
C26 C31 1.509(5) yes
C27 H271 1.000 no
C27 H272 1.000 no
C27 H273 1.000 no
C28 H281 1.000 no
C28 H282 1.000 no
C28 H283 1.000 no
C29 H291 1.000 no
C29 H292 1.000 no
C29 H293 1.000 no
C30 H301 1.000 no
C30 H302 1.000 no
C30 H303 1.000 no
C31 H311 1.000 no
C31 H312 1.000 no
C31 H313 1.000 no
